data_7002894
loop_
_publ_author_name
'Zhang, Juwen'
'Yan, Pengfei'
'Li, Guangming'
'Hou, Guangfeng'
'Suda, Masayuki'
'Einaga, Yasuaki'

_publ_section_title
;
 Systematic investigation of an array of TCNQ lanthanide complexes:
 synthesis, structure and magnetic properties
;
_journal_issue 47
_journal_name_full 'Dalton Transactions'
_journal_page_first 10466
_journal_page_last 10473
_journal_paper_doi 10.1039/b909213g
_journal_year 2009
_chemical_formula_sum 'C37 H30 Lu N12 O8'
_chemical_formula_weight 945.70
_chemical_name_systematic
;
?
;
_space_group_IT_number 14
_symmetry_cell_setting monoclinic
_symmetry_space_group_name_Hall '-P 2yn'
_symmetry_space_group_name_H-M 'P 1 21/n 1'
_atom_sites_solution_hydrogens geom
_atom_sites_solution_primary direct
_atom_sites_solution_secondary difmap
_audit_creation_method SHELXL-97
_cell_angle_alpha 90.00
_cell_angle_beta 102.57(3)
_cell_angle_gamma 90.00
_cell_formula_units_Z 4
_cell_length_a 11.033(2)
_cell_length_b 25.381(5)
_cell_length_c 15.298(3)
_cell_measurement_reflns_used 31800
_cell_measurement_temperature 293(2)
_cell_measurement_theta_max 54.96
_cell_measurement_theta_min 6.01
_cell_volume 4181.2(15)
_computing_cell_refinement RAPID-AUTO
_computing_data_collection 'RAPID-AUTO (Rigaku Corporation, 1998)'
_computing_data_reduction 'CrystalStructure (Rigaku/MSC and Rigaku Corporation, 2002)'
_computing_structure_refinement SHELXL-97
_computing_structure_solution 'SHELXS-97 (Sheldrick, 1997)'
_diffrn_ambient_temperature 293(2)
_diffrn_measured_fraction_theta_full 0.900
_diffrn_measured_fraction_theta_max 0.900
_diffrn_measurement_device_type 'Rigaku RAXIS-RAPID'
_diffrn_measurement_method '\w scans'
_diffrn_radiation_monochromator graphite
_diffrn_radiation_source 'fine-focus sealed tube'
_diffrn_radiation_type MoK\a
_diffrn_radiation_wavelength 0.71073
_diffrn_reflns_av_R_equivalents 0.0407
_diffrn_reflns_av_sigmaI/netI 0.0340
_diffrn_reflns_limit_h_max 14
_diffrn_reflns_limit_h_min -14
_diffrn_reflns_limit_k_max 32
_diffrn_reflns_limit_k_min -32
_diffrn_reflns_limit_l_max 18
_diffrn_reflns_limit_l_min -19
_diffrn_reflns_number 38964
_diffrn_reflns_theta_full 28.28
_diffrn_reflns_theta_max 28.28
_diffrn_reflns_theta_min 3.02
_diffrn_standards_decay_% 0
_diffrn_standards_interval_count 0
_diffrn_standards_interval_time 0
_diffrn_standards_number 0
_exptl_absorpt_coefficient_mu 2.424
_exptl_absorpt_correction_T_max 0.5887
_exptl_absorpt_correction_T_min 0.4518
_exptl_absorpt_correction_type multi-scan
_exptl_absorpt_process_details
;
Higashi, T. (1995). Program for
Absorption Correction Correction. Rigaku Corporation, Tokyo, Japan.
;
_exptl_crystal_colour black
_exptl_crystal_density_diffrn 1.502
_exptl_crystal_density_method 'not measured'
_exptl_crystal_description block
_exptl_crystal_F_000 1884
_exptl_crystal_size_max 0.39
_exptl_crystal_size_mid 0.32
_exptl_crystal_size_min 0.24
_refine_diff_density_max 1.664
_refine_diff_density_min -0.806
_refine_diff_density_rms 0.102
_refine_ls_extinction_method none
_refine_ls_goodness_of_fit_ref 1.029
_refine_ls_hydrogen_treatment constr
_refine_ls_matrix_type full
_refine_ls_number_parameters 545
_refine_ls_number_reflns 9352
_refine_ls_number_restraints 36
_refine_ls_restrained_S_all 1.029
_refine_ls_R_factor_all 0.0454
_refine_ls_R_factor_gt 0.0336
_refine_ls_shift/su_max 0.001
_refine_ls_shift/su_mean 0.000
_refine_ls_structure_factor_coef Fsqd
_refine_ls_weighting_details 'calc w=1/[\s^2^(Fo^2^)+(0.0417P)^2^+6.7335P] where P=(Fo^2^+2Fc^2^)/3'
_refine_ls_weighting_scheme calc
_refine_ls_wR_factor_gt 0.0821
_refine_ls_wR_factor_ref 0.0878
_reflns_number_gt 7651
_reflns_number_total 9352
_reflns_threshold_expression >2sigma(I)
_cod_data_source_file b909213g.txt
_cod_data_source_block zjw-6
_cod_depositor_comments
;
The following automatic conversions were performed:
'_symmetry_cell_setting' value 'Monoclinic' changed to 'monoclinic'
according to '/home/saulius/struct/CIF-dictionaries/cif_core.dic'
dictionary named 'cif_core.dic' version 2.4.1 from 2010-06-29.

Automatic conversion script
Id: cif_fix_enum 1527 2010-12-29 10:47:43Z saulius 
;
_cod_original_cell_volume 4181.3(15)
_cod_original_sg_symbol_Hall '-P 2yn '
_cod_original_sg_symbol_H-M 'P2(1)/n '
_cod_database_code 7002894

loop_
_symmetry_equiv_pos_as_xyz
'x, y, z'
'-x+1/2, y+1/2, -z+1/2'
'-x, -y, -z'
'x-1/2, -y-1/2, z-1/2'

loop_
_atom_site_label
_atom_site_type_symbol
_atom_site_fract_x
_atom_site_fract_y
_atom_site_fract_z
_atom_site_U_iso_or_equiv
_atom_site_adp_type
_atom_site_occupancy
_atom_site_symmetry_multiplicity
_atom_site_calc_flag
_atom_site_refinement_flags
_atom_site_disorder_assembly
_atom_site_disorder_group
C37 C 0.854(2) 0.2565(8) 0.4245(16) 0.140(7) Uani 0.50 1 d PU . .
H13 H 0.8192 0.2833 0.3822 0.210 Uiso 0.50 1 calc PR . .
H14 H 0.8289 0.2224 0.3999 0.210 Uiso 0.50 1 calc PR . .
H15 H 0.9431 0.2589 0.4371 0.210 Uiso 0.50 1 calc PR . .
O8 O 0.5201(7) 0.3860(3) 0.5741(5) 0.0657(19) Uani 0.50 1 d PU . .
H16 H 0.5562 0.4001 0.6207 0.098 Uiso 0.50 1 calc PR . .
O9 O 0.8176(10) 0.2627(4) 0.4937(7) 0.087(3) Uani 0.50 1 d PU . .
H20 H 0.7968 0.2341 0.5109 0.131 Uiso 0.50 1 calc PR . .
O7 O 0.0548(3) 0.29029(13) 0.1944(2) 0.0490(7) Uani 1 1 d . . .
H33 H 0.0295 0.3200 0.2105 0.073 Uiso 1 1 d R . .
H34 H -0.0033 0.2679 0.1905 0.073 Uiso 1 1 d R . .
C1 C 0.6119(4) 0.18372(15) 0.2905(3) 0.0364(9) Uani 1 1 d . . .
C2 C 0.6947(4) 0.16199(15) 0.2458(3) 0.0370(9) Uani 1 1 d . . .
C3 C 0.7764(4) 0.19647(17) 0.2188(3) 0.0441(10) Uani 1 1 d . . .
C4 C 0.6964(3) 0.10621(15) 0.2322(3) 0.0329(8) Uani 1 1 d . . .
C5 C 0.6137(4) 0.07284(16) 0.2621(3) 0.0364(9) Uani 1 1 d . . .
H1 H 0.5566 0.0873 0.2919 0.044 Uiso 1 1 calc R . .
C6 C 0.6137(4) 0.01990(16) 0.2492(3) 0.0379(9) Uani 1 1 d . . .
H2 H 0.5555 -0.0007 0.2693 0.045 Uiso 1 1 calc R . .
C7 C 0.6980(3) -0.00441(16) 0.2070(3) 0.0351(8) Uani 1 1 d . . .
C8 C 0.7802(4) 0.02891(17) 0.1770(3) 0.0384(9) Uani 1 1 d . . .
H83 H 0.8376 0.0144 0.1476 0.046 Uiso 1 1 calc R . .
C9 C 0.7799(3) 0.08230(16) 0.1891(3) 0.0353(8) Uani 1 1 d . . .
H94 H 0.8369 0.1030 0.1679 0.042 Uiso 1 1 calc R . .
C10 C 0.6975(4) -0.05962(18) 0.1954(3) 0.0459(10) Uani 1 1 d . . .
C11 C 0.6133(5) -0.09255(19) 0.2249(4) 0.0542(12) Uani 1 1 d . . .
C12 C 0.7827(5) -0.0856(2) 0.1560(4) 0.0602(14) Uani 1 1 d . . .
C13 C 0.2347(3) 0.17141(14) 0.5429(2) 0.0299(8) Uani 1 1 d . . .
C14 C 0.0834(4) 0.18404(16) 0.6265(3) 0.0431(10) Uani 1 1 d . . .
C15 C 0.1528(3) 0.14861(15) 0.5883(3) 0.0321(8) Uani 1 1 d . . .
C16 C 0.1363(3) 0.09304(14) 0.5924(2) 0.0289(7) Uani 1 1 d . . .
C17 C 0.0472(3) 0.06998(15) 0.6319(2) 0.0299(8) Uani 1 1 d . . .
H5 H -0.0029 0.0914 0.6586 0.036 Uiso 1 1 calc R . .
C18 C 0.0316(3) 0.01664(15) 0.6325(2) 0.0299(8) Uani 1 1 d . . .
H6 H -0.0289 0.0028 0.6598 0.036 Uiso 1 1 calc R . .
C19 C 0.1032(3) -0.01816(14) 0.5934(2) 0.0283(7) Uani 1 1 d . . .
C20 C 0.1937(3) 0.00544(15) 0.5557(3) 0.0327(8) Uani 1 1 d . . .
H7 H 0.2453 -0.0159 0.5302 0.039 Uiso 1 1 calc R . .
C21 C 0.2094(3) 0.05846(15) 0.5547(3) 0.0331(8) Uani 1 1 d . . .
H8 H 0.2707 0.0722 0.5281 0.040 Uiso 1 1 calc R . .
C22 C 0.0877(3) -0.07356(15) 0.5920(3) 0.0329(8) Uani 1 1 d . . .
C23 C -0.0026(4) -0.09876(15) 0.6279(3) 0.0362(9) Uani 1 1 d . . .
C24 C 0.1600(4) -0.10738(16) 0.5518(3) 0.0371(9) Uani 1 1 d . . .
C25 C 0.9006(5) 0.3752(3) 0.5969(4) 0.0672(15) Uani 1 1 d . . .
C26 C 0.9773(5) 0.3931(3) 0.5443(4) 0.0659(15) Uani 1 1 d . . .
C27 C 1.0506(6) 0.3540(3) 0.5182(4) 0.082(2) Uani 1 1 d . . .
C28 C 0.9880(5) 0.4447(3) 0.5206(3) 0.0641(16) Uani 1 1 d . . .
C29 C 1.0730(4) 0.4635(3) 0.4739(3) 0.0646(16) Uani 1 1 d . . .
H9 H 1.1250 0.4389 0.4556 0.078 Uiso 1 1 calc R . .
C30 C 1.0868(5) 0.5138(3) 0.4529(3) 0.0647(16) Uani 1 1 d . . .
H10 H 1.1461 0.5225 0.4204 0.078 Uiso 1 1 calc R . .
C31 C 0.2581(6) 1.0120(3) 0.2696(5) 0.0801(19) Uani 1 1 d . . .
C32 C 0.3179(5) 0.9741(2) 0.3337(5) 0.0678(17) Uani 1 1 d . . .
C33 C 0.2785(5) 0.9212(2) 0.3116(4) 0.0691(16) Uani 1 1 d . . .
C34 C 0.4088(5) 0.98672(19) 0.4157(4) 0.0593(15) Uani 1 1 d . . .
C35 C 0.4683(5) 0.94777(19) 0.4800(5) 0.0673(18) Uani 1 1 d . . .
H11 H 0.4489 0.9125 0.4677 0.081 Uiso 1 1 calc R . .
C36 C 0.5549(5) 0.96009(19) 0.5609(5) 0.0662(17) Uani 1 1 d . . .
H12 H 0.5887 0.9330 0.5995 0.079 Uiso 1 1 calc R . .
Lu1 Lu 0.407157(14) 0.237583(6) 0.407709(10) 0.02736(6) Uani 1 1 d . . .
N1 N 0.5439(3) 0.19937(13) 0.3289(2) 0.0391(8) Uani 1 1 d . . .
N2 N 0.8434(5) 0.22409(17) 0.1958(3) 0.0662(13) Uani 1 1 d . . .
N3 N 0.5458(5) -0.11908(19) 0.2485(4) 0.0787(15) Uani 1 1 d . . .
N4 N 0.8511(5) -0.1070(2) 0.1259(5) 0.098(2) Uani 1 1 d . . .
N5 N 0.2996(3) 0.19028(13) 0.5051(2) 0.0366(7) Uani 1 1 d . . .
N6 N 0.0256(5) 0.21228(18) 0.6572(4) 0.0740(15) Uani 1 1 d . . .
N7 N -0.0756(4) -0.11960(16) 0.6559(3) 0.0526(10) Uani 1 1 d . . .
N8 N 0.2191(4) -0.13411(16) 0.5207(3) 0.0536(10) Uani 1 1 d . . .
N9 N 0.8390(5) 0.3599(2) 0.6425(4) 0.0869(16) Uani 1 1 d . . .
N10 N 1.1131(6) 0.3221(3) 0.4971(5) 0.1042(19) Uani 1 1 d U . .
N11 N 0.2043(7) 1.0413(3) 0.2149(5) 0.113(2) Uani 1 1 d U . .
N12 N 0.2442(5) 0.8797(2) 0.2920(4) 0.0874(17) Uani 1 1 d . . .
O1 O 0.3017(3) 0.16772(12) 0.3224(2) 0.0519(8) Uani 1 1 d . . .
H21 H 0.2306 0.1554 0.3274 0.078 Uiso 1 1 d R . .
H22 H 0.3049 0.1651 0.2675 0.078 Uiso 1 1 d R . .
O2 O 0.5621(3) 0.19355(12) 0.5162(2) 0.0441(7) Uani 1 1 d . . .
H23 H 0.5684 0.2038 0.5685 0.066 Uiso 1 1 d R . .
H24 H 0.6296 0.1816 0.5075 0.066 Uiso 1 1 d R . .
O3 O 0.2074(3) 0.27059(15) 0.3679(2) 0.0617(10) Uani 1 1 d . . .
H25 H 0.1623 0.2759 0.3164 0.093 Uiso 1 1 d R . .
H26 H 0.1799 0.2867 0.4075 0.093 Uiso 1 1 d R . .
O4 O 0.4046(3) 0.29363(13) 0.5239(2) 0.0556(9) Uani 1 1 d . . .
H27 H 0.4423 0.3224 0.5420 0.083 Uiso 1 1 d R . .
H28 H 0.3453 0.2888 0.5497 0.083 Uiso 1 1 d R . .
O5 O 0.3723(3) 0.28178(14) 0.2726(2) 0.0557(9) Uani 1 1 d . . .
H29 H 0.3380 0.3115 0.2576 0.084 Uiso 1 1 d R . .
H30 H 0.4206 0.2750 0.2378 0.084 Uiso 1 1 d R . .
O6 O 0.5782(3) 0.29479(12) 0.4333(2) 0.0549(8) Uani 1 1 d . . .
H31 H 0.6520 0.2834 0.4539 0.082 Uiso 1 1 d R . .
H32 H 0.5776 0.3249 0.4129 0.082 Uiso 1 1 d R . .
C38 C 0.4706(18) 0.4239(8) 0.5129(14) 0.137(7) Uani 0.50 1 d PU . .
H17 H 0.4782 0.4577 0.5416 0.206 Uiso 0.50 1 calc PR . .
H18 H 0.3844 0.4163 0.4891 0.206 Uiso 0.50 1 calc PR . .
H19 H 0.5143 0.4241 0.4651 0.206 Uiso 0.50 1 calc PR . .

loop_
_atom_site_aniso_label
_atom_site_aniso_U_11
_atom_site_aniso_U_22
_atom_site_aniso_U_33
_atom_site_aniso_U_23
_atom_site_aniso_U_13
_atom_site_aniso_U_12
C37 0.140(7) 0.140(7) 0.140(7) 0.0001(10) 0.0301(19) -0.0002(10)
O8 0.066(2) 0.065(2) 0.067(2) -0.0027(10) 0.0154(10) -0.0027(10)
O9 0.087(3) 0.087(3) 0.088(3) -0.0010(10) 0.0184(11) 0.0012(10)
O7 0.0528(18) 0.0442(18) 0.0513(19) -0.0030(15) 0.0143(14) -0.0018(15)
C1 0.046(2) 0.0276(19) 0.041(2) 0.0083(17) 0.0219(18) 0.0077(17)
C2 0.047(2) 0.0302(19) 0.043(2) 0.0071(17) 0.0286(18) 0.0104(17)
C3 0.056(3) 0.034(2) 0.052(3) 0.0066(19) 0.033(2) 0.0078(19)
C4 0.040(2) 0.0310(19) 0.033(2) 0.0042(16) 0.0194(16) 0.0065(16)
C5 0.039(2) 0.035(2) 0.041(2) 0.0050(17) 0.0236(17) 0.0084(17)
C6 0.039(2) 0.034(2) 0.045(2) 0.0045(18) 0.0184(17) 0.0028(17)
C7 0.035(2) 0.034(2) 0.036(2) -0.0039(17) 0.0083(16) 0.0027(16)
C8 0.038(2) 0.041(2) 0.039(2) -0.0065(18) 0.0156(17) 0.0047(18)
C9 0.0356(19) 0.039(2) 0.037(2) 0.0011(17) 0.0192(16) 0.0047(17)
C10 0.046(2) 0.037(2) 0.055(3) -0.011(2) 0.012(2) -0.0009(19)
C11 0.056(3) 0.038(2) 0.064(3) -0.004(2) 0.003(2) 0.001(2)
C12 0.061(3) 0.042(3) 0.076(4) -0.022(3) 0.012(3) 0.005(2)
C13 0.0354(18) 0.0269(18) 0.0301(19) -0.0033(15) 0.0134(15) -0.0023(15)
C14 0.055(2) 0.031(2) 0.054(3) -0.0059(19) 0.033(2) -0.0094(19)
C15 0.038(2) 0.0280(18) 0.036(2) -0.0024(16) 0.0205(16) -0.0041(16)
C16 0.0300(17) 0.0285(18) 0.0313(19) 0.0017(15) 0.0138(14) -0.0019(15)
C17 0.0317(18) 0.0290(18) 0.034(2) 0.0004(15) 0.0171(15) -0.0005(15)
C18 0.0283(17) 0.0322(19) 0.033(2) 0.0028(16) 0.0153(14) -0.0032(15)
C19 0.0280(17) 0.0267(18) 0.0315(19) 0.0032(15) 0.0095(14) -0.0009(14)
C20 0.0350(19) 0.0295(19) 0.038(2) 0.0003(16) 0.0185(16) 0.0021(16)
C21 0.0319(18) 0.033(2) 0.040(2) 0.0015(17) 0.0211(16) -0.0027(16)
C22 0.0379(19) 0.0274(18) 0.035(2) 0.0023(16) 0.0115(16) -0.0005(16)
C23 0.044(2) 0.0295(19) 0.034(2) 0.0026(16) 0.0067(17) -0.0033(17)
C24 0.044(2) 0.031(2) 0.036(2) 0.0053(17) 0.0094(17) 0.0022(17)
C25 0.063(3) 0.087(4) 0.056(3) 0.001(3) 0.025(3) 0.011(3)
C26 0.064(3) 0.094(5) 0.047(3) 0.004(3) 0.027(2) 0.013(3)
C27 0.079(4) 0.117(6) 0.058(4) 0.003(4) 0.031(3) 0.035(4)
C28 0.048(3) 0.106(5) 0.041(3) 0.021(3) 0.014(2) 0.026(3)
C29 0.048(3) 0.109(5) 0.040(3) 0.016(3) 0.018(2) 0.022(3)
C30 0.054(3) 0.106(5) 0.039(3) 0.014(3) 0.022(2) 0.016(3)
C31 0.092(5) 0.059(4) 0.105(5) -0.003(4) 0.056(4) -0.001(3)
C32 0.073(3) 0.040(3) 0.110(5) -0.010(3) 0.063(4) -0.008(3)
C33 0.073(4) 0.047(3) 0.103(5) -0.016(3) 0.053(3) -0.008(3)
C34 0.066(3) 0.033(2) 0.100(4) -0.012(3) 0.062(3) -0.010(2)
C35 0.073(3) 0.029(2) 0.123(5) -0.016(3) 0.070(4) -0.011(2)
C36 0.080(4) 0.029(2) 0.113(5) -0.004(3) 0.072(4) -0.001(2)
Lu1 0.03318(9) 0.02249(8) 0.03139(9) 0.00265(6) 0.01795(6) 0.00144(6)
N1 0.0466(19) 0.0309(17) 0.047(2) 0.0052(15) 0.0262(16) 0.0085(15)
N2 0.083(3) 0.050(2) 0.083(3) 0.009(2) 0.054(3) -0.002(2)
N3 0.077(3) 0.053(3) 0.108(4) 0.005(3) 0.024(3) -0.016(3)
N4 0.093(4) 0.071(4) 0.136(5) -0.046(4) 0.041(4) 0.015(3)
N5 0.0438(18) 0.0305(16) 0.0417(19) -0.0013(14) 0.0227(15) -0.0059(14)
N6 0.092(3) 0.047(2) 0.106(4) -0.027(3) 0.074(3) -0.016(2)
N7 0.059(2) 0.047(2) 0.055(2) 0.0011(19) 0.0213(19) -0.0189(19)
N8 0.068(3) 0.042(2) 0.054(2) -0.0032(19) 0.020(2) 0.014(2)
N9 0.082(3) 0.101(4) 0.090(4) 0.017(3) 0.046(3) 0.013(3)
N10 0.105(2) 0.106(2) 0.104(2) -0.0010(10) 0.0259(11) 0.0026(10)
N11 0.114(2) 0.113(2) 0.114(2) 0.0006(10) 0.0261(11) -0.0004(10)
N12 0.096(4) 0.049(3) 0.126(5) -0.009(3) 0.043(3) -0.005(3)
O1 0.0645(19) 0.0531(19) 0.0469(18) -0.0176(15) 0.0311(15) -0.0265(16)
O2 0.0443(16) 0.0459(17) 0.0468(17) 0.0090(14) 0.0199(13) 0.0109(13)
O3 0.0506(19) 0.098(3) 0.0429(18) 0.0118(18) 0.0228(15) 0.0296(18)
O4 0.069(2) 0.0448(18) 0.066(2) -0.0241(16) 0.0417(17) -0.0189(16)
O5 0.0611(19) 0.057(2) 0.062(2) 0.0293(17) 0.0410(16) 0.0270(17)
O6 0.0556(18) 0.0376(17) 0.079(2) 0.0059(16) 0.0316(17) -0.0121(15)
C38 0.137(7) 0.138(7) 0.137(7) -0.0007(10) 0.0308(18) -0.0001(10)

loop_
_atom_type_symbol
_atom_type_description
_atom_type_scat_dispersion_real
_atom_type_scat_dispersion_imag
_atom_type_scat_source
C C 0.0033 0.0016 'International Tables Vol C Tables 4.2.6.8 and 6.1.1.4'
H H 0.0000 0.0000 'International Tables Vol C Tables 4.2.6.8 and 6.1.1.4'
N N 0.0061 0.0033 'International Tables Vol C Tables 4.2.6.8 and 6.1.1.4'
O O 0.0106 0.0060 'International Tables Vol C Tables 4.2.6.8 and 6.1.1.4'
Lu Lu -0.4720 5.8584 'International Tables Vol C Tables 4.2.6.8 and 6.1.1.4'

loop_
_geom_angle_atom_site_label_1
_geom_angle_atom_site_label_2
_geom_angle_atom_site_label_3
_geom_angle
_geom_angle_site_symmetry_1
_geom_angle_site_symmetry_3
_geom_angle_publ_flag
O9 C37 H13 109.5 . . ?
O9 C37 H14 109.5 . . ?
H13 C37 H14 109.5 . . ?
O9 C37 H15 109.5 . . ?
H13 C37 H15 109.5 . . ?
H14 C37 H15 109.5 . . ?
C38 O8 H16 109.5 . . ?
C37 O9 H20 109.5 . . ?
H33 O7 H34 108.6 . . ?
N1 C1 C2 176.9(4) . . ?
C1 C2 C3 116.3(4) . . ?
C1 C2 C4 120.1(3) . . ?
C3 C2 C4 123.5(3) . . ?
N2 C3 C2 178.9(5) . . ?
C9 C4 C5 116.2(4) . . ?
C9 C4 C2 122.3(3) . . ?
C5 C4 C2 121.6(3) . . ?
C6 C5 C4 122.2(3) . . ?
C6 C5 H1 118.9 . . ?
C4 C5 H1 118.9 . . ?
C5 C6 C7 121.9(4) . . ?
C5 C6 H2 119.0 . . ?
C7 C6 H2 119.0 . . ?
C6 C7 C8 115.8(4) . . ?
C6 C7 C10 121.0(4) . . ?
C8 C7 C10 123.2(4) . . ?
C9 C8 C7 122.5(4) . . ?
C9 C8 H83 118.7 . . ?
C7 C8 H83 118.7 . . ?
C8 C9 C4 121.4(4) . . ?
C8 C9 H94 119.3 . . ?
C4 C9 H94 119.3 . . ?
C12 C10 C11 114.7(4) . . ?
C12 C10 C7 122.7(4) . . ?
C11 C10 C7 122.6(4) . . ?
N3 C11 C10 179.8(7) . . ?
N4 C12 C10 178.5(7) . . ?
N5 C13 C15 178.9(5) . . ?
N6 C14 C15 178.9(5) . . ?
C13 C15 C14 114.9(3) . . ?
C13 C15 C16 122.7(3) . . ?
C14 C15 C16 122.4(3) . . ?
C17 C16 C21 116.1(3) . . ?
C17 C16 C15 123.0(3) . . ?
C21 C16 C15 120.9(3) . . ?
C18 C17 C16 121.5(3) . . ?
C18 C17 H5 119.2 . . ?
C16 C17 H5 119.2 . . ?
C17 C18 C19 122.5(3) . . ?
C17 C18 H6 118.7 . . ?
C19 C18 H6 118.7 . . ?
C20 C19 C18 115.3(3) . . ?
C20 C19 C22 121.1(3) . . ?
C18 C19 C22 123.6(3) . . ?
C21 C20 C19 122.4(3) . . ?
C21 C20 H7 118.8 . . ?
C19 C20 H7 118.8 . . ?
C20 C21 C16 122.1(3) . . ?
C20 C21 H8 118.9 . . ?
C16 C21 H8 118.9 . . ?
C23 C22 C24 114.6(4) . . ?
C23 C22 C19 123.0(3) . . ?
C24 C22 C19 122.4(3) . . ?
N7 C23 C22 179.0(5) . . ?
N8 C24 C22 179.0(5) . . ?
N9 C25 C26 178.2(7) . . ?
C25 C26 C28 124.9(5) . . ?
C25 C26 C27 113.9(6) . . ?
C28 C26 C27 121.1(5) . . ?
N10 C27 C26 178.9(9) . . ?
C26 C28 C29 125.0(5) . . ?
C26 C28 C30 122.2(5) . 3_766 ?
C29 C28 C30 112.8(6) . 3_766 ?
C30 C29 C28 125.5(6) . . ?
C30 C29 H9 117.3 . . ?
C28 C29 H9 117.3 . . ?
C29 C30 C28 121.7(5) . 3_766 ?
C29 C30 H10 119.1 . . ?
C28 C30 H10 119.1 3_766 . ?
N11 C31 C32 176.6(8) . . ?
C33 C32 C31 113.5(6) . . ?
C33 C32 C34 121.8(6) . . ?
C31 C32 C34 124.7(5) . . ?
N12 C33 C32 177.9(8) . . ?
C36 C34 C35 114.5(5) 3_676 . ?
C36 C34 C32 121.6(6) 3_676 . ?
C35 C34 C32 123.9(5) . . ?
C36 C35 C34 124.1(5) . . ?
C36 C35 H11 118.0 . . ?
C34 C35 H11 118.0 . . ?
C35 C36 C34 121.5(6) . 3_676 ?
C35 C36 H12 119.3 . . ?
C34 C36 H12 119.3 3_676 . ?
O4 Lu1 O5 111.51(13) . . ?
O4 Lu1 O3 78.86(13) . . ?
O5 Lu1 O3 67.97(11) . . ?
O4 Lu1 N1 141.21(12) . . ?
O5 Lu1 N1 74.94(11) . . ?
O3 Lu1 N1 134.41(12) . . ?
O4 Lu1 O6 68.29(11) . . ?
O5 Lu1 O6 79.61(13) . . ?
O3 Lu1 O6 120.40(13) . . ?
N1 Lu1 O6 75.91(12) . . ?
O4 Lu1 O1 144.41(10) . . ?
O5 Lu1 O1 84.49(13) . . ?
O3 Lu1 O1 78.41(13) . . ?
N1 Lu1 O1 72.43(11) . . ?
O6 Lu1 O1 147.30(11) . . ?
O4 Lu1 O2 83.02(12) . . ?
O5 Lu1 O2 143.59(10) . . ?
O3 Lu1 O2 148.28(11) . . ?
N1 Lu1 O2 73.70(11) . . ?
O6 Lu1 O2 75.24(11) . . ?
O1 Lu1 O2 103.04(11) . . ?
O4 Lu1 N5 74.83(11) . . ?
O5 Lu1 N5 141.70(12) . . ?
O3 Lu1 N5 76.96(12) . . ?
N1 Lu1 N5 124.81(11) . . ?
O6 Lu1 N5 133.63(12) . . ?
O1 Lu1 N5 73.60(11) . . ?
O2 Lu1 N5 73.27(11) . . ?
C1 N1 Lu1 176.2(3) . . ?
C13 N5 Lu1 170.0(3) . . ?
Lu1 O1 H21 125.0 . . ?
Lu1 O1 H22 119.0 . . ?
H21 O1 H22 107.0 . . ?
Lu1 O2 H23 115.0 . . ?
Lu1 O2 H24 125.8 . . ?
H23 O2 H24 111.9 . . ?
Lu1 O3 H25 129.5 . . ?
Lu1 O3 H26 117.3 . . ?
H25 O3 H26 111.3 . . ?
Lu1 O4 H27 134.1 . . ?
Lu1 O4 H28 114.5 . . ?
H27 O4 H28 110.2 . . ?
Lu1 O5 H29 130.4 . . ?
Lu1 O5 H30 117.3 . . ?
H29 O5 H30 108.2 . . ?
Lu1 O6 H31 121.2 . . ?
Lu1 O6 H32 124.7 . . ?
H31 O6 H32 112.5 . . ?
O8 C38 H17 109.5 . . ?
O8 C38 H18 109.5 . . ?
H17 C38 H18 109.5 . . ?
O8 C38 H19 109.5 . . ?
H17 C38 H19 109.5 . . ?
H18 C38 H19 109.5 . . ?

loop_
_geom_bond_atom_site_label_1
_geom_bond_atom_site_label_2
_geom_bond_distance
_geom_bond_site_symmetry_2
_geom_bond_publ_flag
C37 O9 1.22(2) . ?
C37 H13 0.9600 . ?
C37 H14 0.9600 . ?
C37 H15 0.9600 . ?
O8 C38 1.37(2) . ?
O8 H16 0.8200 . ?
O9 H20 0.8200 . ?
O7 H33 0.8594 . ?
O7 H34 0.8484 . ?
C1 N1 1.120(5) . ?
C1 C2 1.371(5) . ?
C2 C3 1.382(5) . ?
C2 C4 1.431(5) . ?
C3 N2 1.129(6) . ?
C4 C9 1.384(5) . ?
C4 C5 1.393(5) . ?
C5 C6 1.358(5) . ?
C5 H1 0.9300 . ?
C6 C7 1.388(5) . ?
C6 H2 0.9300 . ?
C7 C8 1.388(6) . ?
C7 C10 1.412(6) . ?
C8 C9 1.368(6) . ?
C8 H83 0.9300 . ?
C9 H94 0.9300 . ?
C10 C12 1.388(7) . ?
C10 C11 1.396(7) . ?
C11 N3 1.120(7) . ?
C12 N4 1.108(7) . ?
C13 N5 1.121(5) . ?
C13 C15 1.381(5) . ?
C14 N6 1.128(6) . ?
C14 C15 1.389(5) . ?
C15 C16 1.425(5) . ?
C16 C17 1.390(5) . ?
C16 C21 1.398(5) . ?
C17 C18 1.365(5) . ?
C17 H5 0.9300 . ?
C18 C19 1.403(5) . ?
C18 H6 0.9300 . ?
C19 C20 1.393(5) . ?
C19 C22 1.416(5) . ?
C20 C21 1.357(5) . ?
C20 H7 0.9300 . ?
C21 H8 0.9300 . ?
C22 C23 1.394(5) . ?
C22 C24 1.401(5) . ?
C23 N7 1.123(5) . ?
C24 N8 1.118(5) . ?
C25 N9 1.143(7) . ?
C25 C26 1.366(8) . ?
C26 C28 1.372(9) . ?
C26 C27 1.392(8) . ?
C27 N10 1.154(8) . ?
C28 C29 1.380(7) . ?
C28 C30 1.449(8) 3_766 ?
C29 C30 1.335(8) . ?
C29 H9 0.9300 . ?
C30 C28 1.449(8) 3_766 ?
C30 H10 0.9300 . ?
C31 N11 1.179(9) . ?
C31 C32 1.429(9) . ?
C32 C33 1.427(7) . ?
C32 C34 1.461(8) . ?
C33 N12 1.139(7) . ?
C34 C36 1.431(7) 3_676 ?
C34 C35 1.447(8) . ?
C35 C36 1.424(9) . ?
C35 H11 0.9300 . ?
C36 C34 1.431(7) 3_676 ?
C36 H12 0.9300 . ?
Lu1 O4 2.282(3) . ?
Lu1 O5 2.309(3) . ?
Lu1 O3 2.312(3) . ?
Lu1 N1 2.337(3) . ?
Lu1 O6 2.346(3) . ?
Lu1 O1 2.353(3) . ?
Lu1 O2 2.385(3) . ?
Lu1 N5 2.417(3) . ?
O1 H21 0.8630 . ?
O1 H22 0.8509 . ?
O2 H23 0.8301 . ?
O2 H24 0.8420 . ?
O3 H25 0.8464 . ?
O3 H26 0.8404 . ?
O4 H27 0.8555 . ?
O4 H28 0.8434 . ?
O5 H29 0.8534 . ?
O5 H30 0.8484 . ?
O6 H31 0.8564 . ?
O6 H32 0.8259 . ?
C38 H17 0.9600 . ?
C38 H18 0.9600 . ?
C38 H19 0.9600 . ?

loop_
_geom_hbond_atom_site_label_D
_geom_hbond_atom_site_label_H
_geom_hbond_atom_site_label_A
_geom_hbond_distance_DH
_geom_hbond_distance_HA
_geom_hbond_distance_DA
_geom_hbond_angle_DHA
_geom_hbond_site_symmetry_A
O8 H16 N11 0.82 2.44 3.205(11) 156.6 4_676
O9 H20 N8 0.82 2.58 3.289(10) 145.1 3_656
O7 H34 N2 0.85 2.04 2.878(5) 169.1 1_455
O1 H21 N7 0.86 2.00 2.861(5) 173.7 3_556
O1 H22 N9 0.85 2.12 2.954(6) 164.8 4_565
O2 H24 N8 0.84 2.18 3.002(5) 167.1 3_656
O3 H25 O7 0.85 2.02 2.861(5) 178.8 .
O3 H26 N10 0.84 1.92 2.756(8) 178.4 1_455
O4 H27 O8 0.86 1.84 2.698(8) 176.5 .
O4 H28 N2 0.84 2.26 2.889(6) 131.0 4_566
O4 H28 N10 0.84 2.65 3.235(7) 127.6 1_455
O5 H29 N12 0.85 2.02 2.872(6) 173.7 2_545
O5 H30 N6 0.85 1.89 2.702(5) 158.5 4_665
O6 H31 O9 0.86 1.87 2.726(11) 175.4 .
O6 H32 N4 0.83 2.04 2.819(6) 157.3 2_655
